data_4314165
loop_
_publ_author_name
'S. Sailaja'
'M. V. Rajasekharan'

_publ_section_title
;
 Synthesis and Structure of Coordination Polymers of Ag(I) with Isomeric
 (Aminomethyl)pyridines. Formation of A Novel Circular Helicate and 2-D
 Networks via Ag...Ag Contacts and Coordination Shell Expansion under
 Anion Control
;
_journal_name_full 'Inorganic Chemistry'
_journal_page_first 5675
_journal_page_last 5684
_journal_paper_doi 10.1021/ic0342292
_journal_volume 42
_journal_year 2003
_chemical_formula_moiety 'C18 H24 Ag2 N6, 2(F6 P)'
_chemical_formula_sum 'C18 H24 Ag2 F12 N6 P2'
_chemical_formula_weight 830.11
_chemical_name_systematic
; 
[tris(2-aminomethyl)pyridine]disilver(I) dihexafluorophosphate  
;
_space_group_IT_number 14
_symmetry_cell_setting monoclinic
_symmetry_space_group_name_Hall '-P 2yab'
_symmetry_space_group_name_H-M 'P 1 21/a 1'
_atom_sites_solution_hydrogens geom
_atom_sites_solution_primary direct
_atom_sites_solution_secondary difmap
_audit_creation_method SHELXL-97
_cell_angle_alpha 90.00
_cell_angle_beta 95.38(5)
_cell_angle_gamma 90.00
_cell_formula_units_Z 4
_cell_length_a 10.029(7)
_cell_length_b 20.291(12)
_cell_length_c 13.907(6)
_cell_measurement_reflns_used 25
_cell_measurement_temperature 293(2)
_cell_measurement_theta_max 10.64
_cell_measurement_theta_min 9.41
_cell_volume 2818(3)
_computing_cell_refinement 'CAD-4 Data collection software'
_computing_data_collection 'CAD-4 Data collection software'
_computing_data_reduction 'XTAL-3.5 (Hall et al., 1996)'
_computing_molecular_graphics 'ORTEP-III (Burnett & Johnson, 1996)'
_computing_publication_material 'SHELXL-97 (Sheldrick, 1997)'
_computing_structure_refinement 'SHELXL-97 (Sheldrick, 1997)'
_computing_structure_solution 'SHELXS-97 (Sheldrick, 1997)'
_diffrn_ambient_temperature 293(2)
_diffrn_measured_fraction_theta_full 0.970
_diffrn_measured_fraction_theta_max 0.970
_diffrn_measurement_device_type CAD-4
_diffrn_measurement_method \w-scans
_diffrn_radiation_monochromator graphite
_diffrn_radiation_source 'fine-focus sealed tube'
_diffrn_radiation_type MoK\a
_diffrn_radiation_wavelength 0.71073
_diffrn_reflns_av_R_equivalents 0.0064
_diffrn_reflns_av_sigmaI/netI 0.0508
_diffrn_reflns_limit_h_max 13
_diffrn_reflns_limit_h_min 0
_diffrn_reflns_limit_k_max 26
_diffrn_reflns_limit_k_min 0
_diffrn_reflns_limit_l_max 17
_diffrn_reflns_limit_l_min -18
_diffrn_reflns_number 6538
_diffrn_reflns_theta_full 27.47
_diffrn_reflns_theta_max 27.47
_diffrn_reflns_theta_min 1.47
_diffrn_standards_decay_% 0
_diffrn_standards_interval_time 60
_diffrn_standards_number 3
_exptl_absorpt_coefficient_mu 1.604
_exptl_absorpt_correction_T_max 0.9394
_exptl_absorpt_correction_T_min 0.6760
_exptl_absorpt_correction_type psi-scan
_exptl_absorpt_process_details 'North et al., 1968'
_exptl_crystal_colour colorless
_exptl_crystal_density_diffrn 1.957
_exptl_crystal_density_method 'not measured'
_exptl_crystal_description 'rectangular block'
_exptl_crystal_F_000 1624
_exptl_crystal_size_max 0.60
_exptl_crystal_size_mid 0.44
_exptl_crystal_size_min 0.40
_refine_diff_density_max 0.808
_refine_diff_density_min -0.792
_refine_diff_density_rms 0.109
_refine_ls_extinction_method none
_refine_ls_goodness_of_fit_ref 0.931
_refine_ls_hydrogen_treatment mixed
_refine_ls_matrix_type full
_refine_ls_number_parameters 434
_refine_ls_number_reflns 6433
_refine_ls_number_restraints 57
_refine_ls_restrained_S_all 0.929
_refine_ls_R_factor_all 0.1407
_refine_ls_R_factor_gt 0.0581
_refine_ls_shift/su_max 0.038
_refine_ls_shift/su_mean 0.001
_refine_ls_structure_factor_coef Fsqd
_refine_ls_weighting_details 'calc w=1/[\s^2^(Fo^2^)+(0.1059P)^2^+0.0000P] where P=(Fo^2^+2Fc^2^)/3'
_refine_ls_weighting_scheme calc
_refine_ls_wR_factor_gt 0.1534
_refine_ls_wR_factor_ref 0.1832
_reflns_number_gt 2981
_reflns_number_total 6433
_reflns_threshold_expression >2sigma(I)
_cod_data_source_file ic0342292si20030302_045624_2.cif
_cod_data_source_block compound2
_cod_database_code 4314165

loop_
_symmetry_equiv_pos_as_xyz
'x, y, z'
'-x+1/2, y+1/2, -z'
'-x, -y, -z'
'x-1/2, -y-1/2, z'

loop_
_atom_site_label
_atom_site_type_symbol
_atom_site_fract_x
_atom_site_fract_y
_atom_site_fract_z
_atom_site_U_iso_or_equiv
_atom_site_adp_type
_atom_site_occupancy
_atom_site_calc_flag
_atom_site_refinement_flags
_atom_site_disorder_assembly
_atom_site_disorder_group
Ag1 Ag 0.63574(7) 0.03121(3) 0.17568(4) 0.0806(2) Uani 1 d . . .
Ag2 Ag 0.48120(7) 0.07239(3) 0.34613(4) 0.0881(3) Uani 1 d . . .
N1 N 0.6598(5) -0.0816(3) 0.1934(4) 0.0592(13) Uani 1 d . . .
C1 C 0.7801(7) -0.1014(3) 0.2277(5) 0.0597(16) Uani 1 d . . .
C2 C 0.8110(9) -0.1678(4) 0.2376(6) 0.086(2) Uani 1 d . . .
H2 H 0.8966 -0.1808 0.2617 0.103 Uiso 1 calc R . .
C3 C 0.7166(12) -0.2135(4) 0.2122(7) 0.102(3) Uani 1 d . . .
H3 H 0.7362 -0.2581 0.2192 0.123 Uiso 1 calc R . .
C4 C 0.5924(11) -0.1935(4) 0.1764(6) 0.093(3) Uani 1 d . . .
H4 H 0.5263 -0.2242 0.1574 0.111 Uiso 1 calc R . .
C5 C 0.5664(8) -0.1280(4) 0.1686(5) 0.079(2) Uani 1 d . . .
H5 H 0.4808 -0.1146 0.1453 0.094 Uiso 1 calc R . .
C6 C 0.8846(8) -0.0502(4) 0.2562(6) 0.082(2) Uani 1 d D . .
H6A H 0.8894 -0.0438 0.3256 0.098 Uiso 1 calc R . .
H6B H 0.9711 -0.0664 0.2408 0.098 Uiso 1 calc R . .
N2 N 0.8596(7) 0.0121(3) 0.2097(6) 0.0872(19) Uani 1 d D . .
HN2A H 0.896(8) 0.014(2) 0.155(3) 0.131 Uiso 1 d D . .
HN2B H 0.889(8) 0.0447(10) 0.245(3) 0.131 Uiso 1 d D . .
N3 N 0.4770(6) 0.1019(3) 0.1327(4) 0.0614(13) Uani 1 d . . .
C7 C 0.3709(8) 0.0805(4) 0.0768(6) 0.081(2) Uani 1 d . . .
H7 H 0.3678 0.0362 0.0594 0.098 Uiso 1 calc R . .
C8 C 0.2669(9) 0.1197(5) 0.0438(6) 0.096(3) Uani 1 d . . .
H8 H 0.1930 0.1026 0.0067 0.115 Uiso 1 calc R . .
C9 C 0.2744(10) 0.1851(6) 0.0669(7) 0.107(3) Uani 1 d . . .
H9 H 0.2068 0.2139 0.0433 0.128 Uiso 1 calc R . .
C10 C 0.3833(9) 0.2083(4) 0.1257(6) 0.086(2) Uani 1 d . . .
H10 H 0.3883 0.2525 0.1432 0.103 Uiso 1 calc R . .
C11 C 0.4823(7) 0.1665(3) 0.1576(5) 0.0643(17) Uani 1 d . . .
C12 C 0.6006(8) 0.1860(4) 0.2285(7) 0.087(2) Uani 1 d D . .
H12A H 0.6807 0.1636 0.2117 0.105 Uiso 1 calc R . .
H12B H 0.6157 0.2331 0.2243 0.105 Uiso 1 calc R . .
N4 N 0.5748(7) 0.1686(3) 0.3274(5) 0.0895(19) Uani 1 d D . .
HN4A H 0.649(3) 0.175(4) 0.3642(19) 0.134 Uiso 1 d D . .
HN4B H 0.514(6) 0.195(3) 0.344(3) 0.134 Uiso 1 d D . .
N5 N 0.4928(6) -0.0338(3) 0.3929(4) 0.0663(15) Uani 1 d . . .
C13 C 0.6053(8) -0.0660(5) 0.4228(5) 0.082(2) Uani 1 d . . .
H13 H 0.6849 -0.0422 0.4307 0.098 Uiso 1 calc R . .
C14 C 0.6094(13) -0.1311(6) 0.4422(7) 0.110(3) Uani 1 d . . .
H14 H 0.6898 -0.1513 0.4641 0.132 Uiso 1 calc R . .
C15 C 0.4941(16) -0.1668(5) 0.4293(7) 0.120(4) Uani 1 d . . .
H15 H 0.4951 -0.2119 0.4410 0.144 Uiso 1 calc R . .
C16 C 0.3796(11) -0.1363(5) 0.3995(7) 0.101(3) Uani 1 d . . .
H16 H 0.3002 -0.1602 0.3910 0.121 Uiso 1 calc R . .
C17 C 0.3786(7) -0.0690(4) 0.3814(5) 0.0705(18) Uani 1 d . . .
C18 C 0.2493(8) -0.0325(4) 0.3562(7) 0.088(2) Uani 1 d D . .
H18A H 0.1865 -0.0617 0.3201 0.106 Uiso 1 calc R . .
H18B H 0.2113 -0.0206 0.4154 0.106 Uiso 1 calc R . .
N6 N 0.2645(6) 0.0255(4) 0.3009(6) 0.099(2) Uani 1 d D . .
HN6A H 0.234(9) 0.022(2) 0.2412(17) 0.148 Uiso 1 d D . .
HN6B H 0.229(10) 0.0593(13) 0.327(4) 0.148 Uiso 1 d D . .
P1 P 1.0282(2) -0.14618(9) 0.57112(16) 0.0763(6) Uani 1 d D . .
F1A F 0.903(2) -0.1942(11) 0.552(2) 0.104(8) Uani 0.50(4) d PD . .
F1B F 0.904(2) -0.1923(13) 0.570(3) 0.142(13) Uani 0.50(4) d PD . .
F2A F 1.111(2) -0.2082(9) 0.611(2) 0.141(11) Uani 0.50(4) d PD . .
F2B F 0.941(3) -0.0836(11) 0.573(3) 0.154(13) Uani 0.50(4) d PD . .
F3A F 0.942(3) -0.0893(12) 0.523(2) 0.137(10) Uani 0.50(4) d PD . .
F3B F 1.126(3) -0.2051(10) 0.575(3) 0.186(15) Uani 0.50(4) d PD . .
F4A F 1.1591(19) -0.1026(9) 0.5821(13) 0.113(9) Uani 0.50(4) d PD . .
F4B F 1.152(2) -0.0974(10) 0.5854(17) 0.157(14) Uani 0.50(4) d PD . .
F5A F 0.983(2) -0.1271(12) 0.6687(17) 0.120(7) Uani 0.50(4) d PD . .
F5B F 1.047(4) -0.1481(15) 0.6886(11) 0.154(11) Uani 0.50(4) d PD . .
F6A F 1.063(3) -0.1607(12) 0.4652(14) 0.124(9) Uani 0.50(4) d PD . .
F6B F 1.018(4) -0.1447(18) 0.4630(12) 0.183(14) Uani 0.50(4) d PD . .
P2 P -0.1593(2) 0.11292(10) -0.04558(17) 0.0808(6) Uani 1 d . . .
F7 F -0.2159(8) 0.1084(5) -0.1525(4) 0.171(3) Uani 1 d . . .
F8 F -0.2696(8) 0.0642(3) -0.0171(6) 0.165(3) Uani 1 d . . .
F9 F -0.2613(7) 0.1704(3) -0.0375(7) 0.164(3) Uani 1 d . . .
F10 F -0.1055(9) 0.1197(4) 0.0646(5) 0.177(3) Uani 1 d . . .
F11 F -0.0531(6) 0.1649(4) -0.0675(6) 0.168(3) Uani 1 d . . .
F12 F -0.0600(9) 0.0567(4) -0.0574(7) 0.203(4) Uani 1 d . . .

loop_
_atom_site_aniso_label
_atom_site_aniso_U_11
_atom_site_aniso_U_22
_atom_site_aniso_U_33
_atom_site_aniso_U_23
_atom_site_aniso_U_13
_atom_site_aniso_U_12
Ag1 0.1015(5) 0.0699(4) 0.0703(4) 0.0006(3) 0.0068(3) 0.0330(3)
Ag2 0.1134(5) 0.0859(4) 0.0663(4) -0.0027(3) 0.0143(3) -0.0081(4)
N1 0.050(3) 0.063(3) 0.064(3) -0.007(3) 0.004(3) 0.006(3)
C1 0.067(4) 0.051(3) 0.061(4) -0.007(3) 0.004(3) 0.007(3)
C2 0.098(6) 0.079(5) 0.080(5) 0.004(4) 0.009(4) 0.031(5)
C3 0.149(10) 0.061(5) 0.099(7) 0.000(5) 0.023(7) 0.011(6)
C4 0.113(7) 0.071(5) 0.098(6) -0.019(4) 0.027(6) -0.030(5)
C5 0.082(5) 0.080(5) 0.073(5) -0.014(4) 0.006(4) -0.005(4)
C6 0.067(5) 0.098(6) 0.080(5) -0.012(4) 0.000(4) 0.007(4)
N2 0.083(5) 0.069(4) 0.108(5) -0.015(4) -0.002(4) -0.008(3)
N3 0.069(3) 0.051(3) 0.064(3) 0.003(2) 0.007(3) 0.006(3)
C7 0.084(6) 0.077(5) 0.082(5) -0.010(4) -0.003(4) 0.003(4)
C8 0.084(6) 0.133(8) 0.067(5) -0.009(5) -0.007(4) 0.008(6)
C9 0.103(7) 0.137(9) 0.080(6) 0.019(6) -0.001(5) 0.055(7)
C10 0.106(6) 0.066(5) 0.087(6) 0.013(4) 0.016(5) 0.026(4)
C11 0.071(4) 0.049(4) 0.075(4) 0.013(3) 0.016(4) -0.001(3)
C12 0.075(5) 0.054(4) 0.133(7) -0.010(4) 0.013(5) -0.017(4)
N4 0.096(5) 0.079(4) 0.089(5) -0.023(4) -0.014(4) -0.015(4)
N5 0.056(3) 0.095(4) 0.047(3) -0.009(3) -0.002(2) 0.013(3)
C13 0.074(5) 0.115(7) 0.056(4) -0.002(4) 0.007(4) 0.026(5)
C14 0.127(9) 0.130(10) 0.071(6) 0.011(6) 0.003(6) 0.057(8)
C15 0.189(12) 0.098(7) 0.079(6) 0.034(6) 0.047(8) 0.045(9)
C16 0.121(8) 0.085(6) 0.101(7) 0.005(5) 0.039(6) -0.001(6)
C17 0.065(5) 0.090(5) 0.057(4) -0.006(4) 0.004(3) -0.004(4)
C18 0.071(5) 0.104(6) 0.088(6) -0.005(5) 0.005(4) -0.005(5)
N6 0.063(4) 0.127(6) 0.103(5) 0.022(5) -0.011(4) 0.011(4)
P1 0.0819(13) 0.0573(10) 0.0881(14) -0.0035(10) -0.0001(11) 0.0034(9)
F1A 0.082(15) 0.085(14) 0.142(15) 0.007(11) -0.002(11) 0.004(11)
F1B 0.104(18) 0.13(2) 0.18(2) 0.043(15) -0.032(14) -0.061(14)
F2A 0.082(11) 0.091(14) 0.24(2) 0.059(16) -0.065(11) -0.010(9)
F2B 0.129(15) 0.073(10) 0.27(4) -0.030(18) 0.08(2) 0.036(9)
F3A 0.154(18) 0.097(16) 0.15(2) 0.042(14) -0.015(15) 0.027(11)
F3B 0.152(18) 0.091(15) 0.30(4) -0.064(18) -0.047(18) 0.063(13)
F4A 0.090(15) 0.120(15) 0.131(15) 0.051(12) 0.012(10) -0.025(10)
F4B 0.13(2) 0.103(14) 0.23(3) -0.084(16) -0.028(15) -0.033(12)
F5A 0.142(14) 0.133(14) 0.090(13) -0.001(10) 0.027(10) 0.033(10)
F5B 0.24(3) 0.137(18) 0.076(8) 0.028(10) -0.031(13) -0.050(17)
F6A 0.143(15) 0.122(12) 0.116(16) -0.031(10) 0.060(14) -0.040(12)
F6B 0.21(2) 0.26(3) 0.070(12) -0.006(13) -0.041(13) 0.01(2)
P2 0.0854(14) 0.0686(12) 0.0872(14) 0.0069(10) 0.0024(11) -0.0035(11)
F7 0.187(6) 0.240(8) 0.083(4) -0.021(5) -0.010(4) 0.051(6)
F8 0.198(7) 0.136(5) 0.160(6) -0.004(5) 0.021(5) -0.087(5)
F9 0.128(5) 0.124(5) 0.240(8) -0.044(5) 0.024(5) 0.020(4)
F10 0.248(8) 0.171(6) 0.104(5) 0.010(4) -0.033(5) -0.087(6)
F11 0.106(4) 0.181(7) 0.213(7) 0.094(6) 0.002(4) -0.032(4)
F12 0.214(8) 0.140(6) 0.249(10) 0.001(6) -0.012(7) 0.109(6)

loop_
_atom_type_symbol
_atom_type_description
_atom_type_scat_dispersion_real
_atom_type_scat_dispersion_imag
_atom_type_scat_source
C C 0.0033 0.0016 'International Tables Vol C Tables 4.2.6.8 and 6.1.1.4'
H H 0.0000 0.0000 'International Tables Vol C Tables 4.2.6.8 and 6.1.1.4'
N N 0.0061 0.0033 'International Tables Vol C Tables 4.2.6.8 and 6.1.1.4'
F F 0.0171 0.0103 'International Tables Vol C Tables 4.2.6.8 and 6.1.1.4'
P P 0.1023 0.0942 'International Tables Vol C Tables 4.2.6.8 and 6.1.1.4'
Ag Ag -0.8971 1.1015 'International Tables Vol C Tables 4.2.6.8 and 6.1.1.4'

loop_
_geom_angle_atom_site_label_1
_geom_angle_atom_site_label_2
_geom_angle_atom_site_label_3
_geom_angle
_geom_angle_site_symmetry_1
_geom_angle_site_symmetry_3
_geom_angle_publ_flag
N3 Ag1 N2 147.7(2) . . y
N3 Ag1 N1 138.2(2) . . y
N2 Ag1 N1 73.7(2) . . ?
N3 Ag1 Ag2 67.94(14) . . ?
N2 Ag1 Ag2 116.4(2) . . ?
N1 Ag1 Ag2 104.03(13) . . ?
N4 Ag2 N5 151.1(2) . . y
N4 Ag2 N6 135.1(3) . . y
N5 Ag2 N6 73.6(2) . . y
N4 Ag2 Ag1 84.14(19) . . ?
N5 Ag2 Ag1 86.93(14) . . ?
N6 Ag2 Ag1 101.6(2) . . ?
C1 N1 C5 117.9(6) . . ?
C1 N1 Ag1 115.1(4) . . ?
C5 N1 Ag1 126.9(5) . . ?
N1 C1 C2 121.4(7) . . ?
N1 C1 C6 118.4(6) . . ?
C2 C1 C6 120.1(7) . . ?
C3 C2 C1 119.8(8) . . ?
C2 C3 C4 119.2(8) . . ?
C5 C4 C3 118.9(8) . . ?
N1 C5 C4 122.7(8) . . ?
N2 C6 C1 113.8(6) . . ?
C6 N2 Ag1 111.8(5) . . ?
C7 N3 C11 118.4(6) . . ?
C7 N3 Ag1 117.9(5) . . ?
C11 N3 Ag1 123.7(5) . . ?
N3 C7 C8 123.6(8) . . ?
C7 C8 C9 117.8(8) . . ?
C8 C9 C10 119.5(8) . . ?
C11 C10 C9 119.7(8) . . ?
C10 C11 N3 121.0(7) . . ?
C10 C11 C12 123.6(7) . . ?
N3 C11 C12 115.3(6) . . ?
N4 C12 C11 110.5(6) . . ?
C12 N4 Ag2 116.1(4) . . ?
C13 N5 C17 117.5(7) . . ?
C13 N5 Ag2 125.2(6) . . ?
C17 N5 Ag2 117.0(5) . . ?
N5 C13 C14 123.4(9) . . ?
C13 C14 C15 119.0(10) . . ?
C16 C15 C14 119.3(10) . . ?
C15 C16 C17 120.2(10) . . ?
N5 C17 C16 120.6(8) . . ?
N5 C17 C18 118.1(7) . . ?
C16 C17 C18 121.1(8) . . ?
N6 C18 C17 113.5(7) . . ?
C18 N6 Ag2 109.0(5) . . ?
F6B P1 F5A 153.3(14) . . ?
F6B P1 F3B 91.9(15) . . ?
F5A P1 F3B 114.0(14) . . ?
F6B P1 F2B 90.8(14) . . ?
F5A P1 F2B 64.0(11) . . ?
F3B P1 F2B 174.8(16) . . ?
F6B P1 F3A 64.8(15) . . ?
F5A P1 F3A 89.5(10) . . ?
F3B P1 F3A 156.5(15) . . ?
F2B P1 F3A 25.9(13) . . ?
F6B P1 F1B 91.2(15) . . ?
F5A P1 F1B 82.0(17) . . ?
F3B P1 F1B 92.1(14) . . ?
F2B P1 F1B 92.4(14) . . ?
F3A P1 F1B 91.8(18) . . ?
F6B P1 F6A 20.5(19) . . ?
F5A P1 F6A 173.8(12) . . ?
F3B P1 F6A 72.1(17) . . ?
F2B P1 F6A 110.0(14) . . ?
F3A P1 F6A 84.4(12) . . ?
F1B P1 F6A 96.9(16) . . ?
F6B P1 F4A 93.5(14) . . ?
F5A P1 F4A 94.9(11) . . ?
F3B P1 F4A 85.0(14) . . ?
F2B P1 F4A 90.3(15) . . ?
F3A P1 F4A 92.8(12) . . ?
F1B P1 F4A 174.5(15) . . ?
F6A P1 F4A 86.6(10) . . ?
F6B P1 F2A 110.5(18) . . ?
F5A P1 F2A 94.7(12) . . ?
F3B P1 F2A 20(2) . . ?
F2B P1 F2A 158.6(16) . . ?
F3A P1 F2A 174.5(14) . . ?
F1B P1 F2A 85.4(15) . . ?
F6A P1 F2A 91.3(13) . . ?
F4A P1 F2A 90.3(10) . . ?
F6B P1 F4B 95.2(14) . . ?
F5A P1 F4B 91.4(13) . . ?
F3B P1 F4B 89.7(13) . . ?
F2B P1 F4B 85.5(13) . . ?
F3A P1 F4B 89.1(16) . . ?
F1B P1 F4B 173.3(17) . . ?
F6A P1 F4B 89.8(12) . . ?
F4A P1 F4B 5.1(16) . . ?
F2A P1 F4B 94.2(12) . . ?
F6B P1 F1A 82.4(18) . . ?
F5A P1 F1A 90.5(13) . . ?
F3B P1 F1A 91.1(15) . . ?
F2B P1 F1A 93.7(15) . . ?
F3A P1 F1A 89.2(13) . . ?
F1B P1 F1A 9(2) . . ?
F6A P1 F1A 88.2(12) . . ?
F4A P1 F1A 174.3(13) . . ?
F2A P1 F1A 87.3(10) . . ?
F4B P1 F1A 177.5(15) . . ?
F6B P1 F5B 177.0(14) . . ?
F5A P1 F5B 29.2(10) . . ?
F3B P1 F5B 86.0(13) . . ?
F2B P1 F5B 91.1(12) . . ?
F3A P1 F5B 117.1(11) . . ?
F1B P1 F5B 91.1(14) . . ?
F6A P1 F5B 156.9(15) . . ?
F4A P1 F5B 84.1(12) . . ?
F2A P1 F5B 67.7(16) . . ?
F4B P1 F5B 82.6(11) . . ?
F1A P1 F5B 99.8(15) . . ?
F3B F2A P1 76(3) . . ?
F3A F2B P1 78(3) . . ?
F3A F2B F5A 134(3) . . ?
P1 F2B F5A 57.3(10) . . ?
F2B F3A P1 77(3) . . ?
F2B F3A F6B 132(3) . . ?
P1 F3A F6B 56.0(10) . . ?
F2A F3B P1 84(4) . . ?
F5B F5A P1 83(2) . . ?
F5B F5A F2B 136(3) . . ?
P1 F5A F2B 58.8(9) . . ?
F5A F5B P1 68.0(17) . . ?
F6B F6A P1 72(3) . . ?
F6A F6B P1 88(3) . . ?
F6A F6B F3A 142(4) . . ?
P1 F6B F3A 59.2(11) . . ?
F12 P2 F7 92.0(5) . . ?
F12 P2 F11 91.1(5) . . ?
F7 P2 F11 92.8(5) . . ?
F12 P2 F9 178.0(5) . . ?
F7 P2 F9 86.0(5) . . ?
F11 P2 F9 88.5(4) . . ?
F12 P2 F8 92.2(5) . . ?
F7 P2 F8 90.1(5) . . ?
F11 P2 F8 175.5(5) . . ?
F9 P2 F8 88.3(4) . . ?
F12 P2 F10 90.1(5) . . ?
F7 P2 F10 177.8(5) . . ?
F11 P2 F10 87.3(4) . . ?
F9 P2 F10 91.8(5) . . ?
F8 P2 F10 89.7(4) . . ?

loop_
_geom_bond_atom_site_label_1
_geom_bond_atom_site_label_2
_geom_bond_distance
_geom_bond_site_symmetry_2
_geom_bond_publ_flag
Ag1 N3 2.184(5) . y
Ag1 N2 2.284(7) . y
Ag1 N1 2.313(6) . y
Ag1 Ag2 3.0674(17) . y
Ag2 N4 2.193(7) . y
Ag2 N5 2.250(6) . y
Ag2 N6 2.401(7) . y
N1 C1 1.318(8) . ?
N1 C5 1.350(9) . ?
C1 C2 1.386(10) . ?
C1 C6 1.504(10) . ?
C2 C3 1.347(12) . ?
C3 C4 1.360(13) . ?
C4 C5 1.356(12) . ?
C6 N2 1.432(11) . ?
N3 C7 1.331(9) . ?
N3 C11 1.354(8) . ?
C7 C8 1.357(11) . ?
C8 C9 1.366(14) . ?
C9 C10 1.385(13) . ?
C10 C11 1.348(10) . ?
C11 C12 1.523(10) . ?
C12 N4 1.467(11) . ?
N5 C13 1.336(9) . ?
N5 C17 1.346(9) . ?
C13 C14 1.349(13) . ?
C14 C15 1.363(15) . ?
C15 C16 1.335(14) . ?
C16 C17 1.389(12) . ?
C17 C18 1.506(11) . ?
C18 N6 1.423(11) . ?
P1 F6B 1.497(18) . ?
P1 F5A 1.520(17) . ?
P1 F3B 1.542(16) . ?
P1 F2B 1.546(17) . ?
P1 F3A 1.552(18) . ?
P1 F1B 1.554(19) . ?
P1 F6A 1.573(17) . ?
P1 F4A 1.579(15) . ?
P1 F2A 1.581(17) . ?
P1 F4B 1.581(16) . ?
P1 F1A 1.593(19) . ?
P1 F5B 1.627(15) . ?
F2A F3B 0.54(6) . ?
F2B F3A 0.70(4) . ?
F2B F5A 1.62(3) . ?
F3A F6B 1.64(4) . ?
F5A F5B 0.80(3) . ?
F6A F6B 0.55(5) . ?
P2 F12 1.533(6) . ?
P2 F7 1.543(6) . ?
P2 F11 1.549(6) . ?
P2 F9 1.562(7) . ?
P2 F8 1.562(7) . ?
P2 F10 1.582(7) . ?

loop_
_geom_hbond_atom_site_label_D
_geom_hbond_atom_site_label_H
_geom_hbond_atom_site_label_A
_geom_hbond_distance_DH
_geom_hbond_distance_HA
_geom_hbond_distance_DA
_geom_hbond_angle_DHA
_geom_hbond_site_symmetry_A
N2 HN2A F10 0.873(19) 2.50(3) 3.016(10) 119(3) 1_655
N2 HN2B F5B 0.86(4) 2.36(3) 3.20(2) 167(3) 3_756
N2 HN2B F5A 0.86(4) 2.37(4) 3.21(2) 167(8) 3_756
N4 HN4A F3B 0.87(2) 2.42(4) 3.26(3) 164(3) 3_756
N4 HN4A F2A 0.87(2) 2.49(4) 3.28(2) 152(3) 3_756
N4 HN4A F4A 0.87(2) 2.49(6) 3.14(2) 133(7) 3_756
N4 HN4A F4B 0.87(2) 2.60(7) 3.24(3) 131(7) 3_756
N4 HN4B F2A 0.86(6) 2.44(4) 3.28(2) 165(7) 2_656
N6 HN6B F2B 0.87(5) 2.36(6) 3.06(3) 139(5) 3_656
N6 HN6B F5A 0.87(5) 2.54(7) 3.28(2) 145(9) 3_656
